data_2015475
loop_
_publ_author_name
'Ch\;eci\'nska, Lilianna'
'F\"orster, Diana'
'Morgenroth, Wolfgang'
'Luger, Peter'

_publ_section_title
;
 Two modifications of
 <small>L</small>-alanyl-<small>L</small>-tyrosyl-<small>L</small>-alanine
 with different solvent molecules in the crystal lattice
;
_journal_coeditor_code FA3016
_journal_issue 8
_journal_name_full 'Acta Crystallographica Section C'
_journal_page_first o454
_journal_page_last o457
_journal_paper_doi 10.1107/S0108270106018750
_journal_volume 62
_journal_year 2006
_chemical_formula_iupac 'C15 H21 N3 O5 , 2.628H2 O'
_chemical_formula_moiety 'C15 H21 N3 O5 , 2.628H2 O'
_chemical_formula_sum 'C15 H26.26 N3 O7.63'
_chemical_formula_weight 370.69
_chemical_name_common 'L-alanyl-L-tyrosyl-L-alanine 2.63-hydrate'
_chemical_name_systematic
;
L-alanyl-L-tyrosyl-L-alanine 2.63-hydrate
;
_space_group_IT_number 4
_symmetry_cell_setting monoclinic
_symmetry_space_group_name_Hall 'P 2yb'
_symmetry_space_group_name_H-M 'P 1 21 1'
_atom_sites_solution_hydrogens difmap
_atom_sites_solution_primary direct
_atom_sites_solution_secondary direct
_audit_creation_method SHELXL97
_cell_angle_alpha 90.00
_cell_angle_beta 91.21(2)
_cell_angle_gamma 90.00
_cell_formula_units_Z 2
_cell_length_a 8.121(3)
_cell_length_b 9.299(4)
_cell_length_c 12.532(5)
_cell_measurement_reflns_used 1613
_cell_measurement_temperature 9(2)
_cell_measurement_theta_max 19.40
_cell_measurement_theta_min 1.93
_cell_volume 946.2(7)
_computing_cell_refinement 'XDS (Kabsch, 1993)'
_computing_data_collection 'MarCCD (Paulmann & Morgenroth, 2006)'
_computing_data_reduction XDS
_computing_molecular_graphics 'PLATON (Spek, 2003)'
_computing_publication_material PLATON
_computing_structure_refinement 'SHELXL97 (Sheldrick, 1997)'
_computing_structure_solution 'SHELXS97 (Sheldrick, 1997)'
_diffrn_ambient_temperature 9(2)
_diffrn_measured_fraction_theta_full 0.999
_diffrn_measured_fraction_theta_max 0.999
_diffrn_measurement_device_type 'Huber diffractometer with MarCCD detector'
_diffrn_measurement_method \f
_diffrn_radiation_monochromator graphite
_diffrn_radiation_source synchrotron
_diffrn_radiation_type synchrotron
_diffrn_radiation_wavelength 0.50
_diffrn_reflns_av_R_equivalents 0.0439
_diffrn_reflns_av_sigmaI/netI 0.0118
_diffrn_reflns_limit_h_max 13
_diffrn_reflns_limit_h_min -13
_diffrn_reflns_limit_k_max 15
_diffrn_reflns_limit_k_min -15
_diffrn_reflns_limit_l_max 21
_diffrn_reflns_limit_l_min -21
_diffrn_reflns_number 9540
_diffrn_reflns_theta_full 25.00
_diffrn_reflns_theta_max 25.00
_diffrn_reflns_theta_min 1.14
_exptl_absorpt_coefficient_mu 0.064
_exptl_absorpt_correction_type none
_exptl_crystal_colour colourless
_exptl_crystal_density_diffrn 1.301
_exptl_crystal_density_method 'not measured'
_exptl_crystal_description needle
_exptl_crystal_F_000 397
_exptl_crystal_size_max 0.54
_exptl_crystal_size_mid 0.25
_exptl_crystal_size_min 0.13
_refine_diff_density_max 0.447
_refine_diff_density_min -0.236
_refine_ls_abs_structure_details rm
_refine_ls_extinction_method none
_refine_ls_goodness_of_fit_ref 1.112
_refine_ls_hydrogen_treatment refall
_refine_ls_matrix_type full
_refine_ls_number_parameters 344
_refine_ls_number_reflns 5019
_refine_ls_number_restraints 1
_refine_ls_restrained_S_all 1.112
_refine_ls_R_factor_all 0.0249
_refine_ls_R_factor_gt 0.0244
_refine_ls_shift/su_max 0.001
_refine_ls_shift/su_mean 0.000
_refine_ls_structure_factor_coef Fsqd
_refine_ls_weighting_details 'calc w = 1/[\s^2^(Fo^2^)+(0.0499P)^2^+0.0316P] where P=(Fo^2^+2Fc^2^)/3'
_refine_ls_weighting_scheme calc
_refine_ls_wR_factor_gt 0.0673
_refine_ls_wR_factor_ref 0.0675
_reflns_number_gt 4945
_reflns_number_total 5019
_reflns_threshold_expression I>2\s(I)
_cod_data_source_file fa3016.cif
_cod_data_source_block I
_cod_depositor_comments
;
The following automatic conversions were performed:
'_symmetry_cell_setting' value 'Monoclinic' changed to 'monoclinic'
according to '/home/saulius/struct/CIF-dictionaries/cif_core.dic'
dictionary named 'cif_core.dic' version 2.4.1 from 2010-06-29.

Automatic conversion script
Id: cif_fix_enum 1527 2010-12-29 10:47:43Z saulius 

The following automatic conversions were performed:

'_symmetry_cell_setting' value 'Monoclinic' changed to 'monoclinic'
according to /home/saulius/struct/CIF-dictionaries/cif_core.dic
dictionary named 'cif_core.dic' version 2.4.1 from 2010-06-29.

Automatic conversion script
Id: cif_fix_values 1715 2011-07-08 13:25:40Z adriana 
;
_cod_original_sg_symbol_H-M 'P 21'
_cod_database_code 2015475
_cod_database_fobs_code 2015475

loop_
_symmetry_equiv_pos_as_xyz
'x, y, z'
'-x, y+1/2, -z'

loop_
_atom_site_type_symbol
_atom_site_label
_atom_site_fract_x
_atom_site_fract_y
_atom_site_fract_z
_atom_site_U_iso_or_equiv
_atom_site_adp_type
_atom_site_calc_flag
_atom_site_refinement_flags
_atom_site_occupancy
O O1 0.06035(7) 0.37956(6) 0.47927(4) 0.00942(8) Uani d . 1
O O2 0.00628(7) 0.73348(6) 0.76658(4) 0.00960(8) Uani d . 1
O O3 0.17783(6) 0.59346(6) 1.02578(4) 0.00998(8) Uani d . 1
O O4 -0.02513(6) 0.70248(5) 1.11477(4) 0.00792(8) Uani d . 1
O O5 0.61147(6) 1.02747(6) 0.68076(4) 0.01050(8) Uani d . 1
N N1 0.04654(7) 0.52309(6) 0.29184(4) 0.00788(8) Uani d . 1
N N2 0.04051(7) 0.58477(6) 0.57845(4) 0.00723(8) Uani d . 1
N N3 -0.03024(7) 0.52213(6) 0.85565(4) 0.00704(8) Uani d . 1
C C1 -0.02046(7) 0.59748(7) 0.38758(4) 0.00667(9) Uani d . 1
C C2 0.03198(7) 0.51064(7) 0.48649(4) 0.00656(9) Uani d . 1
C C3 0.08504(7) 0.51225(6) 0.67848(4) 0.00673(9) Uani d . 1
C C4 0.01586(7) 0.60003(7) 0.77079(4) 0.00661(9) Uani d . 1
C C5 -0.10079(7) 0.58966(7) 0.94938(4) 0.00662(8) Uani d . 1
C C6 0.03030(7) 0.63138(7) 1.03519(4) 0.00650(8) Uani d . 1
C C7 -0.20806(8) 0.60620(8) 0.37742(5) 0.01114(10) Uani d . 1
C C8 -0.23060(8) 0.49022(8) 0.99806(5) 0.01105(10) Uani d . 1
C C20 0.27471(8) 0.48933(7) 0.69096(5) 0.00813(9) Uani d . 1
C C21 0.37347(8) 0.62734(7) 0.69027(5) 0.00793(9) Uani d . 1
C C22 0.40865(8) 0.70208(8) 0.78569(5) 0.00980(10) Uani d . 1
C C23 0.49152(8) 0.83439(8) 0.78489(5) 0.01009(10) Uani d . 1
C C24 0.53805(8) 0.89353(7) 0.68726(5) 0.00848(9) Uani d . 1
C C25 0.50980(8) 0.81836(7) 0.59189(5) 0.00955(10) Uani d . 1
C C26 0.42775(8) 0.68600(7) 0.59367(5) 0.00904(9) Uani d . 1
H H1 0.0288(19) 0.688(2) 0.3896(12) 0.016(3) Uiso d . 1
H H3 0.0330(17) 0.4168(16) 0.6823(11) 0.010(3) Uiso d . 1
H H5 -0.154(2) 0.674(2) 0.9252(13) 0.019(4) Uiso d . 1
H H7A -0.253(2) 0.510(2) 0.3775(13) 0.019(3) Uiso d . 1
H H7B -0.253(2) 0.657(2) 0.4393(14) 0.024(4) Uiso d . 1
H H7C -0.243(2) 0.650(2) 0.3091(15) 0.030(5) Uiso d . 1
H H8A -0.182(2) 0.402(2) 1.0187(14) 0.020(4) Uiso d . 1
H H8B -0.280(2) 0.533(2) 1.0564(15) 0.025(4) Uiso d . 1
H H8C -0.318(2) 0.473(2) 0.9479(15) 0.028(4) Uiso d . 1
H H11C 0.012(2) 0.434(2) 0.2821(14) 0.022(4) Uiso d . 1
H H11B 0.155(2) 0.519(2) 0.2969(13) 0.020(4) Uiso d . 1
H H11A 0.018(2) 0.579(2) 0.2303(13) 0.020(4) Uiso d . 1
H H12 0.0172(18) 0.6775(19) 0.5781(12) 0.014(3) Uiso d . 1
H H13 -0.020(2) 0.434(2) 0.8576(13) 0.021(4) Uiso d . 1
H H15 0.585(2) 1.082(2) 0.7330(15) 0.028(4) Uiso d . 1
H H20A 0.300(2) 0.436(2) 0.7588(14) 0.021(4) Uiso d . 1
H H20B 0.309(2) 0.425(2) 0.6326(14) 0.024(4) Uiso d . 1
H H22 0.3720(18) 0.6618(18) 0.8511(12) 0.014(3) Uiso d . 1
H H23 0.510(2) 0.887(2) 0.8474(14) 0.021(4) Uiso d . 1
H H25 0.5437(19) 0.866(2) 0.5280(12) 0.019(4) Uiso d . 1
H H26 0.399(2) 0.6352(19) 0.5279(13) 0.017(3) Uiso d . 1
O O6 0.32383(6) 0.34130(6) 0.94027(4) 0.01026(8) Uani d . 1
H H61 0.289(2) 0.420(2) 0.9633(14) 0.024(4) Uiso d . 1
H H62 0.232(3) 0.295(2) 0.9209(16) 0.032(5) Uiso d . 1
O O7 0.58445(7) 0.20851(6) 0.84060(4) 0.01131(8) Uani d . 1
H H71 0.658(2) 0.179(2) 0.8852(15) 0.026(4) Uiso d . 1
H H72 0.513(3) 0.249(3) 0.8723(18) 0.041(6) Uiso d . 1
O O8 0.71471(12) 0.37599(12) 0.66470(8) 0.0159(3) Uani d P 0.628(4)
H H81 0.679(4) 0.337(4) 0.716(3) 0.030(7) Uiso d P 0.628(4)
H H82 0.673(4) 0.451(5) 0.652(3) 0.039(9) Uiso d P 0.628(4)

loop_
_atom_site_aniso_label
_atom_site_aniso_U_11
_atom_site_aniso_U_22
_atom_site_aniso_U_33
_atom_site_aniso_U_12
_atom_site_aniso_U_13
_atom_site_aniso_U_23
O1 0.0156(2) 0.00504(17) 0.00765(17) 0.00096(15) 0.00012(14) -0.00056(14)
O2 0.0152(2) 0.00476(17) 0.00892(18) 0.00081(15) 0.00213(14) 0.00034(14)
O3 0.00860(17) 0.0104(2) 0.01095(18) 0.00120(15) 0.00054(14) -0.00251(16)
O4 0.01135(18) 0.00675(18) 0.00570(15) 0.00097(14) 0.00109(13) -0.00129(13)
O5 0.01189(18) 0.00853(19) 0.01113(18) -0.00185(15) 0.00158(14) -0.00272(15)
N1 0.01100(19) 0.00686(19) 0.00582(17) 0.00108(16) 0.00128(14) -0.00030(15)
N2 0.01216(19) 0.00519(18) 0.00434(17) 0.00038(15) 0.00034(14) -0.00018(14)
N3 0.01139(19) 0.00499(18) 0.00483(17) 0.00035(15) 0.00218(14) -0.00042(14)
C1 0.0095(2) 0.0054(2) 0.00518(18) 0.00096(17) 0.00055(15) -0.00041(16)
C2 0.00901(19) 0.0056(2) 0.00509(19) 0.00003(16) 0.00080(14) -0.00009(15)
C3 0.0102(2) 0.0053(2) 0.00473(18) 0.00031(17) 0.00125(15) 0.00009(15)
C4 0.0089(2) 0.0060(2) 0.00497(18) 0.00029(16) 0.00099(15) -0.00022(16)
C5 0.00850(19) 0.0060(2) 0.00544(18) -0.00008(16) 0.00123(15) -0.00094(16)
C6 0.00891(19) 0.0050(2) 0.00558(19) -0.00016(16) 0.00097(15) 0.00015(15)
C7 0.0090(2) 0.0132(3) 0.0112(2) 0.00165(19) 0.00012(17) -0.0002(2)
C8 0.0125(2) 0.0101(2) 0.0108(2) -0.00381(19) 0.00457(18) -0.00275(19)
C20 0.0101(2) 0.0070(2) 0.0073(2) 0.00115(17) 0.00113(16) 0.00039(17)
C21 0.0091(2) 0.0081(2) 0.00659(19) 0.00007(17) 0.00115(15) -0.00030(17)
C22 0.0121(2) 0.0107(2) 0.0066(2) -0.00095(19) 0.00069(16) -0.00052(18)
C23 0.0119(2) 0.0109(2) 0.0074(2) -0.0010(2) 0.00045(17) -0.00190(18)
C24 0.0087(2) 0.0083(2) 0.0084(2) -0.00040(17) 0.00082(16) -0.00146(17)
C25 0.0124(2) 0.0090(2) 0.0073(2) -0.00179(18) 0.00233(16) -0.00122(17)
C26 0.0119(2) 0.0086(2) 0.0068(2) -0.00115(18) 0.00178(16) -0.00114(17)
O6 0.01022(18) 0.00865(19) 0.01197(19) 0.00046(15) 0.00143(14) -0.00076(15)
O7 0.01121(18) 0.0126(2) 0.01007(17) 0.00237(16) -0.00020(14) -0.00210(16)
O8 0.0152(4) 0.0180(5) 0.0147(4) -0.0025(3) 0.0030(3) 0.0013(3)

loop_
_atom_type_symbol
_atom_type_description
_atom_type_scat_dispersion_real
_atom_type_scat_dispersion_imag
_atom_type_scat_source
C C 0.0015 0.0009 'International Tables Vol C Tables 4.2.6.8 and 6.1.1.4'
H H 0.0000 0.0000 'International Tables Vol C Tables 4.2.6.8 and 6.1.1.4'
N N 0.0030 0.0019 'International Tables Vol C Tables 4.2.6.8 and 6.1.1.4'
O O 0.0056 0.0036 'International Tables Vol C Tables 4.2.6.8 and 6.1.1.4'

loop_
_geom_angle_atom_site_label_1
_geom_angle_atom_site_label_2
_geom_angle_atom_site_label_3
_geom_angle
_geom_angle_publ_flag
C24 O5 H15 112.1(14) ?
C1 N1 H11C 115.2(11) ?
C1 N1 H11B 110.1(11) ?
H11C N1 H11B 106.1(17) ?
C1 N1 H11A 108.1(11) ?
H11C N1 H11A 109.4(15) ?
H11B N1 H11A 107.7(15) ?
C2 N2 C3 120.41(6) yes
C2 N2 H12 119.3(10) ?
C3 N2 H12 120.3(10) ?
C4 N3 C5 121.63(6) yes
C4 N3 H13 121.9(12) ?
C5 N3 H13 116.5(12) ?
N1 C1 C7 109.65(5) ?
N1 C1 C2 107.77(5) yes
C7 C1 C2 110.79(5) ?
N1 C1 H1 106.0(10) ?
C7 C1 H1 112.3(10) ?
C2 C1 H1 110.0(10) ?
O1 C2 N2 123.97(6) ?
O1 C2 C1 120.42(5) ?
N2 C2 C1 115.60(6) yes
N2 C3 C4 108.28(5) yes
N2 C3 C20 112.02(5) ?
C4 C3 C20 111.98(5) ?
N2 C3 H3 111.0(8) ?
C4 C3 H3 106.2(9) ?
C20 C3 H3 107.2(8) ?
O2 C4 N3 123.50(6) ?
O2 C4 C3 121.52(5) ?
N3 C4 C3 114.97(6) yes
N3 C5 C8 110.15(5) ?
N3 C5 C6 113.04(6) yes
C8 C5 C6 110.03(5) ?
N3 C5 H5 106.5(10) ?
C8 C5 H5 108.4(10) ?
C6 C5 H5 108.6(11) ?
O3 C6 O4 124.54(6) ?
O3 C6 C5 120.53(6) yes
O4 C6 C5 114.91(6) yes
C1 C7 H7A 109.0(10) ?
C1 C7 H7B 110.0(10) ?
H7A C7 H7B 107.5(15) ?
C1 C7 H7C 111.3(11) ?
H7A C7 H7C 106.5(16) ?
H7B C7 H7C 112.4(16) ?
C5 C8 H8A 110.4(11) ?
C5 C8 H8B 111.2(12) ?
H8A C8 H8B 109.9(16) ?
C5 C8 H8C 110.2(12) ?
H8A C8 H8C 109.6(17) ?
H8B C8 H8C 105.4(16) ?
C21 C20 C3 113.95(5) ?
C21 C20 H20A 109.2(10) ?
C3 C20 H20A 109.5(10) ?
C21 C20 H20B 110.4(11) ?
C3 C20 H20B 107.5(11) ?
H20A C20 H20B 105.9(15) ?
C26 C21 C22 118.55(6) ?
C26 C21 C20 120.62(6) ?
C22 C21 C20 120.80(6) ?
C23 C22 C21 121.07(6) ?
C23 C22 H22 120.6(10) ?
C21 C22 H22 118.3(10) ?
C24 C23 C22 119.28(6) ?
C24 C23 H23 119.0(11) ?
C22 C23 H23 121.6(11) ?
O5 C24 C25 117.54(6) ?
O5 C24 C23 121.96(6) ?
C25 C24 C23 120.50(7) ?
C24 C25 C26 119.68(6) ?
C24 C25 H25 115.8(11) ?
C26 C25 H25 124.4(11) ?
C25 C26 C21 120.82(6) ?
C25 C26 H26 121.2(10) ?
C21 C26 H26 117.8(10) ?
H61 O6 H62 103.3(18) ?
H71 O7 H72 109(2) ?
H81 O8 H82 114(3) ?

loop_
_geom_bond_atom_site_label_1
_geom_bond_atom_site_label_2
_geom_bond_distance
_geom_bond_publ_flag
O1 C2 1.2442(9) yes
O2 C4 1.2444(9) yes
O3 C6 1.2568(9) yes
O4 C6 1.2859(8) yes
O5 C24 1.3840(10) yes
O5 H15 0.859(19) no
N1 C1 1.4971(9) yes
N1 H11C 0.89(2) no
N1 H11B 0.883(17) no
N1 H11A 0.954(17) no
N2 C2 1.3434(9) yes
N2 C3 1.4622(9) yes
N2 H12 0.883(17) no
N3 C4 1.3463(9) yes
N3 C5 1.4598(9) yes
N3 H13 0.82(2) no
C1 C7 1.5283(11) yes
C1 C2 1.5322(9) yes
C1 H1 0.934(18) no
C3 C4 1.5322(9) yes
C3 C20 1.5595(11) yes
C3 H3 0.984(15) no
C5 C8 1.5381(10) yes
C5 C6 1.5466(10) yes
C5 H5 0.943(18) no
C7 H7A 0.961(19) no
C7 H7B 0.983(18) no
C7 H7C 0.985(19) no
C8 H8A 0.946(18) no
C8 H8B 0.930(19) no
C8 H8C 0.950(19) no
C20 C21 1.5135(10) yes
C20 H20A 1.003(18) no
C20 H20B 0.986(19) no
C21 C26 1.4071(10) no
C21 C22 1.4073(10) no
C22 C23 1.4025(11) no
C22 H22 0.955(16) no
C23 C24 1.4006(10) no
C23 H23 0.933(18) no
C24 C25 1.3993(10) no
C25 C26 1.4000(11) no
C25 H25 0.962(16) no
C26 H26 0.974(17) no
O6 H61 0.838(19) no
O6 H62 0.89(2) no
O7 H71 0.855(19) no
O7 H72 0.80(2) no
O8 H81 0.80(4) no
O8 H82 0.79(4) no

loop_
_geom_hbond_atom_site_label_D
_geom_hbond_atom_site_label_H
_geom_hbond_atom_site_label_A
_geom_hbond_site_symmetry_A
_geom_hbond_distance_DH
_geom_hbond_distance_HA
_geom_hbond_distance_DA
_geom_hbond_angle_DHA
_geom_hbond_publ_flag
O5 H15 O7 1_565 0.86(2) 1.79(2) 2.6290(10) 165(2) yes
O6 H61 O3 1_555 0.84(2) 2.02(2) 2.8470(10) 172(2) yes
O6 H62 O4 2_547 0.89(2) 1.93(3) 2.8210(10) 176(2) yes
O7 H71 O3 2_647 0.86(2) 1.90(2) 2.7460(10) 173(2) yes
O7 H72 O6 1_555 0.80(2) 1.97(2) 2.7710(10) 175(3) yes
O8 H81 O7 1_555 0.80(4) 2.12(4) 2.9160(10) 173(4) yes
N1 H11A O4 1_554 0.96(2) 1.88(2) 2.8270(10) 175(2) yes
N1 H11B O5 2_646 0.88(2) 1.91(2) 2.7920(10) 174(2) yes
N1 H11C O2 2_546 0.88(2) 1.97(2) 2.8210(10) 163(2) yes
N2 H12 O1 2_556 0.88(2) 2.10(2) 2.947(2) 160(2) yes
N3 H13 O4 2_547 0.82(2) 2.21(2) 3.028(2) 172(2) yes

loop_
_geom_torsion_atom_site_label_1
_geom_torsion_atom_site_label_2
_geom_torsion_atom_site_label_3
_geom_torsion_atom_site_label_4
_geom_torsion
C3 N2 C2 O1 -0.09(9)
C3 N2 C2 C1 178.39(5)
N1 C1 C2 O1 -26.26(8)
C7 C1 C2 O1 93.70(7)
N1 C1 C2 N2 155.20(5)
C7 C1 C2 N2 -84.84(7)
C2 N2 C3 C4 -156.19(5)
C2 N2 C3 C20 79.85(7)
C5 N3 C4 O2 1.91(10)
C5 N3 C4 C3 -179.08(5)
N2 C3 C4 O2 -33.58(8)
C20 C3 C4 O2 90.41(7)
N2 C3 C4 N3 147.39(5)
C20 C3 C4 N3 -88.62(6)
C4 N3 C5 C8 145.72(6)
C4 N3 C5 C6 -90.75(7)
N3 C5 C6 O3 -7.41(8)
C8 C5 C6 O3 116.19(7)
N3 C5 C6 O4 174.16(5)
C8 C5 C6 O4 -62.25(7)
N2 C3 C20 C21 59.76(7)
C4 C3 C20 C21 -62.11(7)
C3 C20 C21 C26 -88.59(7)
C3 C20 C21 C22 89.44(7)
C26 C21 C22 C23 1.94(10)
C20 C21 C22 C23 -176.13(6)
C21 C22 C23 C24 0.77(10)
C22 C23 C24 O5 176.18(6)
C22 C23 C24 C25 -3.21(10)
O5 C24 C25 C26 -176.52(6)
C23 C24 C25 C26 2.89(10)
C24 C25 C26 C21 -0.11(10)
C22 C21 C26 C25 -2.27(9)
C20 C21 C26 C25 175.81(6)
